data_2223078
loop_
_publ_author_name
'Li, Hai-Yan'
'Wang, Li-Jun'
'Hou, Jian'
'Zeng, Qing-Fu'

_publ_section_title
;
 Bis(2-benzyliminomethyl-4,6-dihydroselenophenolato)iron(II)
;
_journal_coeditor_code HB5048
_journal_issue 9
_journal_name_full 'Acta Crystallographica Section E'
_journal_page_first m1112
_journal_paper_doi 10.1107/S1600536809032413
_journal_volume 65
_journal_year 2009
_chemical_formula_iupac '[Fe (C14 H12 N O Se2)2]'
_chemical_formula_moiety 'C28 H24 Fe N2 O2 Se4'
_chemical_formula_sum 'C28 H24 Fe N2 O2 Se4'
_chemical_formula_weight 792.18
_chemical_name_systematic
;
Bis(2-benzyliminomethyl-4,6-dihydroselenophenolato)iron(II)
;
_space_group_IT_number 14
_symmetry_cell_setting monoclinic
_symmetry_space_group_name_Hall '-P 2ybc'
_symmetry_space_group_name_H-M 'P 1 21/c 1'
_atom_sites_solution_hydrogens geom
_atom_sites_solution_primary direct
_atom_sites_solution_secondary difmap
_audit_creation_method SHELXL-97
_cell_angle_alpha 90.00
_cell_angle_beta 102.435(5)
_cell_angle_gamma 90.00
_cell_formula_units_Z 2
_cell_length_a 10.6065(5)
_cell_length_b 6.1055(5)
_cell_length_c 20.7125(15)
_cell_measurement_reflns_used 25
_cell_measurement_temperature 296(2)
_cell_measurement_theta_max 12
_cell_measurement_theta_min 9
_cell_volume 1309.83(16)
_computing_cell_refinement 'CAD-4 Software (Enraf--Nonius, 1989)'
_computing_data_collection 'CAD-4 Software (Enraf--Nonius, 1989)'
_computing_data_reduction 'XCAD4 (Harms & Wocadlo, 1995)'
_computing_molecular_graphics 'SHELXTL (Sheldrick, 2008)'
_computing_publication_material 'SHELXTL (Sheldrick, 2008)'
_computing_structure_refinement 'SHELXL97 (Sheldrick, 2008)'
_computing_structure_solution 'SHELXS97 (Sheldrick, 2008)'
_diffrn_ambient_temperature 296(2)
_diffrn_measured_fraction_theta_full 0.969
_diffrn_measured_fraction_theta_max 0.969
_diffrn_measurement_device_type 'Enraf--Nonius CAD-4'
_diffrn_measurement_method \w/2\q
_diffrn_radiation_monochromator graphite
_diffrn_radiation_source 'fine-focus sealed tube'
_diffrn_radiation_type MoK\a
_diffrn_radiation_wavelength 0.71073
_diffrn_reflns_av_R_equivalents 0.0443
_diffrn_reflns_av_sigmaI/netI 0.0574
_diffrn_reflns_limit_h_max 12
_diffrn_reflns_limit_h_min -13
_diffrn_reflns_limit_k_max 8
_diffrn_reflns_limit_k_min -8
_diffrn_reflns_limit_l_max 24
_diffrn_reflns_limit_l_min -27
_diffrn_reflns_number 8208
_diffrn_reflns_theta_full 28.55
_diffrn_reflns_theta_max 28.55
_diffrn_reflns_theta_min 1.97
_diffrn_standards_decay_% 1
_diffrn_standards_interval_count 200
_diffrn_standards_interval_time 120
_diffrn_standards_number 3
_exptl_absorpt_coefficient_mu 6.164
_exptl_absorpt_correction_T_max 0.319
_exptl_absorpt_correction_T_min 0.243
_exptl_absorpt_correction_type psi-scan
_exptl_absorpt_process_details '(North <i>et al.</i>,  1968)'
_exptl_crystal_colour green
_exptl_crystal_density_diffrn 2.009
_exptl_crystal_density_method 'not measured'
_exptl_crystal_description block
_exptl_crystal_F_000 768
_exptl_crystal_size_max 0.32
_exptl_crystal_size_mid 0.26
_exptl_crystal_size_min 0.24
_refine_diff_density_max 0.678
_refine_diff_density_min -0.610
_refine_ls_extinction_method none
_refine_ls_goodness_of_fit_ref 1.047
_refine_ls_hydrogen_treatment mixed
_refine_ls_matrix_type full
_refine_ls_number_parameters 175
_refine_ls_number_reflns 3231
_refine_ls_number_restraints 2
_refine_ls_restrained_S_all 1.047
_refine_ls_R_factor_all 0.0770
_refine_ls_R_factor_gt 0.0404
_refine_ls_shift/su_max 0.015
_refine_ls_shift/su_mean 0.001
_refine_ls_structure_factor_coef Fsqd
_refine_ls_weighting_details 'calc w=1/[\s^2^(Fo^2^)+(0.0464P)^2^] where P=(Fo^2^+2Fc^2^)/3'
_refine_ls_weighting_scheme calc
_refine_ls_wR_factor_gt 0.0938
_refine_ls_wR_factor_ref 0.1053
_reflns_number_gt 2133
_reflns_number_total 3231
_reflns_threshold_expression I>2\s(I)
_cod_data_source_file hb5048.cif
_cod_data_source_block I
_cod_original_sg_symbol_H-M 'P 21/c'
_cod_database_code 2223078
_cod_database_fobs_code 2223078

loop_
_symmetry_equiv_pos_as_xyz
'x, y, z'
'-x, y+1/2, -z+1/2'
'-x, -y, -z'
'x, -y-1/2, z-1/2'

loop_
_atom_site_type_symbol
_atom_site_label
_atom_site_fract_x
_atom_site_fract_y
_atom_site_fract_z
_atom_site_U_iso_or_equiv
_atom_site_adp_type
_atom_site_calc_flag
_atom_site_refinement_flags
_atom_site_occupancy
_atom_site_disorder_assembly
_atom_site_disorder_group
Fe Fe1 0.5000 0.5000 0.0000 0.02627(19) Uani d S 1 . .
Se Se1 0.39624(5) 1.46692(8) 0.19627(3) 0.06046(19) Uani d D 1 . .
Se Se2 0.11313(4) 0.76022(9) 0.06333(3) 0.05734(19) Uani d D 1 . .
N N1 0.6354(3) 0.6850(5) 0.05035(16) 0.0338(7) Uani d . 1 . .
O O1 0.3733(2) 0.6579(5) 0.02791(13) 0.0383(7) Uani d . 1 . .
C C3 0.6153(4) 0.8701(7) 0.0771(2) 0.0370(9) Uani d . 1 . .
H H3 0.6877 0.9562 0.0930 0.044 Uiso calc R 1 . .
C C4 0.4943(3) 0.9565(6) 0.08496(19) 0.0333(9) Uani d . 1 . .
C C5 0.8814(4) 0.1903(9) 0.2276(2) 0.0519(12) Uani d . 1 . .
H H5 0.9044 0.0960 0.2635 0.062 Uiso calc R 1 . .
C C6 0.3792(3) 0.8364(6) 0.06265(18) 0.0322(9) Uani d . 1 . .
C C7 0.8111(3) 0.4726(6) 0.12025(19) 0.0339(9) Uani d . 1 . .
C C8 0.8905(4) 0.2934(7) 0.1180(2) 0.0433(10) Uani d . 1 . .
H H8 0.9206 0.2664 0.0798 0.052 Uiso calc R 1 . .
C C9 0.3884(4) 1.2227(6) 0.1388(2) 0.0393(9) Uani d . 1 . .
C C10 0.2727(4) 1.1107(7) 0.11830(19) 0.0403(10) Uani d . 1 . .
H H10 0.1978 1.1635 0.1293 0.048 Uiso calc R 1 . .
C C12 0.7746(3) 0.6234(7) 0.0611(2) 0.0359(9) Uani d . 1 . .
H H12A 0.8275 0.7544 0.0684 0.043 Uiso calc R 1 . .
H H12B 0.7905 0.5504 0.0220 0.043 Uiso calc R 1 . .
C C13 0.2689(4) 0.9232(7) 0.08202(19) 0.0370(9) Uani d . 1 . .
C C14 0.4963(4) 1.1457(6) 0.1226(2) 0.0398(10) Uani d . 1 . .
H H14 0.5737 1.2204 0.1368 0.048 Uiso calc R 1 . .
C C15 0.7687(4) 0.5074(7) 0.1783(2) 0.0425(10) Uani d . 1 . .
H H15 0.7167 0.6274 0.1820 0.051 Uiso calc R 1 . .
C C16 0.8040(4) 0.3632(8) 0.2308(2) 0.0504(12) Uani d . 1 . .
H H16 0.7734 0.3864 0.2691 0.061 Uiso calc R 1 . .
C C17 0.9257(4) 0.1547(8) 0.1713(2) 0.0498(11) Uani d . 1 . .
H H17 0.9798 0.0364 0.1689 0.060 Uiso calc R 1 . .
H H1 0.318(3) 1.461(7) 0.2300(18) 0.060 Uiso d D 1 . .
H H2 0.064(4) 0.795(7) 0.1091(14) 0.060 Uiso d D 1 . .

loop_
_atom_site_aniso_label
_atom_site_aniso_U_11
_atom_site_aniso_U_22
_atom_site_aniso_U_33
_atom_site_aniso_U_12
_atom_site_aniso_U_13
_atom_site_aniso_U_23
Fe1 0.0184(3) 0.0306(4) 0.0295(4) -0.0017(3) 0.0046(3) -0.0018(3)
Se1 0.0802(4) 0.0432(3) 0.0599(4) 0.0061(2) 0.0195(3) -0.0142(2)
Se2 0.0286(2) 0.0838(4) 0.0631(4) -0.0073(2) 0.0177(2) -0.0260(3)
N1 0.0228(15) 0.0406(19) 0.0364(19) 0.0003(13) 0.0028(13) 0.0025(15)
O1 0.0262(13) 0.0458(17) 0.0436(17) -0.0017(11) 0.0092(12) -0.0112(14)
C3 0.0283(19) 0.035(2) 0.047(3) -0.0040(16) 0.0069(18) 0.004(2)
C4 0.0310(19) 0.032(2) 0.037(2) -0.0006(15) 0.0079(17) 0.0007(18)
C5 0.047(3) 0.066(3) 0.039(3) 0.003(2) 0.000(2) 0.006(2)
C6 0.0314(19) 0.035(2) 0.030(2) 0.0012(16) 0.0070(16) 0.0023(18)
C7 0.0201(16) 0.044(2) 0.035(2) -0.0050(16) -0.0009(15) -0.0045(18)
C8 0.037(2) 0.055(3) 0.038(2) 0.0061(19) 0.0076(18) -0.005(2)
C9 0.051(2) 0.034(2) 0.035(2) 0.0071(18) 0.0113(19) 0.0010(18)
C10 0.040(2) 0.048(3) 0.035(2) 0.0138(19) 0.0132(19) 0.006(2)
C12 0.0211(17) 0.041(2) 0.046(2) -0.0033(15) 0.0070(17) -0.0012(19)
C13 0.033(2) 0.046(3) 0.034(2) 0.0039(17) 0.0106(17) 0.0013(19)
C14 0.042(2) 0.034(2) 0.043(2) -0.0020(18) 0.0059(19) 0.003(2)
C15 0.040(2) 0.046(3) 0.041(3) 0.0009(19) 0.0073(19) -0.011(2)
C16 0.048(3) 0.072(3) 0.030(2) -0.009(2) 0.007(2) -0.005(2)
C17 0.046(2) 0.054(3) 0.046(3) 0.010(2) 0.003(2) 0.003(2)

loop_
_atom_type_symbol
_atom_type_description
_atom_type_scat_dispersion_real
_atom_type_scat_dispersion_imag
_atom_type_scat_source
C C 0.0033 0.0016 'International Tables Vol C Tables 4.2.6.8 and 6.1.1.4'
H H 0.0000 0.0000 'International Tables Vol C Tables 4.2.6.8 and 6.1.1.4'
N N 0.0061 0.0033 'International Tables Vol C Tables 4.2.6.8 and 6.1.1.4'
O O 0.0106 0.0060 'International Tables Vol C Tables 4.2.6.8 and 6.1.1.4'
Fe Fe 0.3463 0.8444 'International Tables Vol C Tables 4.2.6.8 and 6.1.1.4'
Se Se -0.0929 2.2259 'International Tables Vol C Tables 4.2.6.8 and 6.1.1.4'

loop_
_geom_angle_atom_site_label_1
_geom_angle_atom_site_label_2
_geom_angle_atom_site_label_3
_geom_angle_site_symmetry_1
_geom_angle_site_symmetry_3
_geom_angle
_geom_angle_publ_flag
O1 Fe1 O1 . 3_665 180.0 ?
O1 Fe1 N1 . 3_665 88.15(12) ?
O1 Fe1 N1 3_665 3_665 91.85(12) ?
O1 Fe1 N1 . . 91.85(12) y
O1 Fe1 N1 3_665 . 88.15(12) ?
N1 Fe1 N1 3_665 . 180.0 ?
C9 Se1 H1 . . 114(2) ?
C13 Se2 H2 . . 105(2) ?
C3 N1 C12 . . 113.9(3) ?
C3 N1 Fe1 . . 124.4(3) ?
C12 N1 Fe1 . . 121.7(3) ?
C6 O1 Fe1 . . 131.3(2) ?
N1 C3 C4 . . 127.2(4) ?
N1 C3 H3 . . 116.4 ?
C4 C3 H3 . . 116.4 ?
C14 C4 C6 . . 121.4(3) ?
C14 C4 C3 . . 117.7(3) ?
C6 C4 C3 . . 120.4(3) ?
C16 C5 C17 . . 119.4(4) ?
C16 C5 H5 . . 120.3 ?
C17 C5 H5 . . 120.3 ?
O1 C6 C4 . . 123.4(3) ?
O1 C6 C13 . . 121.7(3) ?
C4 C6 C13 . . 114.9(4) ?
C8 C7 C15 . . 117.5(4) ?
C8 C7 C12 . . 120.2(3) ?
C15 C7 C12 . . 122.2(3) ?
C17 C8 C7 . . 121.3(4) ?
C17 C8 H8 . . 119.3 ?
C7 C8 H8 . . 119.3 ?
C14 C9 C10 . . 119.6(4) ?
C14 C9 Se1 . . 120.5(3) ?
C10 C9 Se1 . . 119.7(3) ?
C13 C10 C9 . . 120.1(4) ?
C13 C10 H10 . . 120.0 ?
C9 C10 H10 . . 120.0 ?
N1 C12 C7 . . 110.2(3) ?
N1 C12 H12A . . 109.6 ?
C7 C12 H12A . . 109.6 ?
N1 C12 H12B . . 109.6 ?
C7 C12 H12B . . 109.6 ?
H12A C12 H12B . . 108.1 ?
C10 C13 C6 . . 122.7(4) ?
C10 C13 Se2 . . 118.3(3) ?
C6 C13 Se2 . . 118.8(3) ?
C9 C14 C4 . . 121.3(4) ?
C9 C14 H14 . . 119.4 ?
C4 C14 H14 . . 119.4 ?
C16 C15 C7 . . 119.9(4) ?
C16 C15 H15 . . 120.0 ?
C7 C15 H15 . . 120.0 ?
C5 C16 C15 . . 121.6(4) ?
C5 C16 H16 . . 119.2 ?
C15 C16 H16 . . 119.2 ?
C5 C17 C8 . . 120.2(4) ?
C5 C17 H17 . . 119.9 ?
C8 C17 H17 . . 119.9 ?

loop_
_geom_bond_atom_site_label_1
_geom_bond_atom_site_label_2
_geom_bond_site_symmetry_2
_geom_bond_distance
_geom_bond_publ_flag
Fe1 O1 . 1.845(2) y
Fe1 O1 3_665 1.845(2) ?
Fe1 N1 3_665 1.945(3) ?
Fe1 N1 . 1.945(3) y
Se1 C9 . 1.898(4) ?
Se1 H1 . 1.191(10) ?
Se2 C13 . 1.896(4) ?
Se2 H2 . 1.196(10) ?
N1 C3 . 1.296(5) ?
N1 C12 . 1.493(4) ?
O1 C6 . 1.300(4) ?
C3 C4 . 1.429(5) ?
C3 H3 . 0.9300 ?
C4 C14 . 1.391(5) ?
C4 C6 . 1.414(5) ?
C5 C16 . 1.348(6) ?
C5 C17 . 1.366(6) ?
C5 H5 . 0.9300 ?
C6 C13 . 1.419(5) ?
C7 C8 . 1.387(5) ?
C7 C15 . 1.388(5) ?
C7 C12 . 1.516(5) ?
C8 C17 . 1.378(6) ?
C8 H8 . 0.9300 ?
C9 C14 . 1.345(5) ?
C9 C10 . 1.390(6) ?
C10 C13 . 1.365(6) ?
C10 H10 . 0.9300 ?
C12 H12A . 0.9700 ?
C12 H12B . 0.9700 ?
C14 H14 . 0.9300 ?
C15 C16 . 1.387(6) ?
C15 H15 . 0.9300 ?
C16 H16 . 0.9300 ?
C17 H17 . 0.9300 ?
